data_1559772
loop_
_publ_author_name
'Navarro-Huerta, Armando'
'Jellen, Marcus J.'
'Arcudia, Jessica'
'Teat, Simon J.'
'Toscano, Rub\'en A'
'Merino, Gabriel'
'Rodr\'iguez-Molina, Braulio'

_publ_section_title
;
 Tailoring the cavities of hydrogen-bonded amphidynamic crystals using
 weak contacts: towards faster molecular machines.
;
_journal_issue 6
_journal_name_full 'Chemical science'
_journal_page_first 2181
_journal_page_last 2188
_journal_paper_doi 10.1039/d0sc05899h
_journal_volume 12
_journal_year 2020
_chemical_formula_moiety '2(C24 H13 F4 N),C6 H12 N2'
_chemical_formula_sum 'C54 H38 F8 N4'
_chemical_formula_weight 894.88
_space_group_crystal_system monoclinic
_space_group_IT_number 13
_space_group_name_Hall '-P 2yc'
_space_group_name_H-M_alt 'P 1 2/c 1'
_atom_sites_solution_hydrogens mixed
_atom_sites_solution_primary 'Dual space'
_atom_sites_solution_secondary difmap
_audit_creation_date 2020-07-21
_audit_creation_method SHELXL-2018/3
_audit_update_record
;
2020-08-07 deposited with the CCDC.	2020-12-14 downloaded from the CCDC.
;
_cell_angle_alpha 90
_cell_angle_beta 109.3620(10)
_cell_angle_gamma 90
_cell_formula_units_Z 2
_cell_length_a 19.1580(7)
_cell_length_b 6.7794(3)
_cell_length_c 17.4666(6)
_cell_measurement_reflns_used 9996
_cell_measurement_temperature 200(2)
_cell_measurement_theta_max 30.4377
_cell_measurement_theta_min 2.4121
_cell_volume 2140.25(14)
_computing_cell_refinement 'Bruker SAINT v8.38a'
_computing_data_collection 'Bruker APEX 3'
_computing_data_reduction 'Bruker SAINT v8.38a'
_computing_molecular_graphics 'Bruker SHELXTL'
_computing_publication_material 'Bruker SHELXTL & local programs'
_computing_structure_refinement 'SHELXL-2018/3 (Sheldrick, 2018)'
_computing_structure_solution 'SHELXT 2014/5 (Sheldrick, 2014)'
_diffrn_ambient_temperature 200(2)
_diffrn_detector_area_resol_mean 7.39
_diffrn_measured_fraction_theta_full 0.997
_diffrn_measured_fraction_theta_max 0.997
_diffrn_measurement_device_type 'Bruker D8 with PHOTONII detector'
_diffrn_measurement_method '\w/\q shutterless scans'
_diffrn_radiation_type synchrotron
_diffrn_radiation_wavelength 0.7288
_diffrn_reflns_av_R_equivalents 0.0382
_diffrn_reflns_av_unetI/netI 0.0276
_diffrn_reflns_Laue_measured_fraction_full 0.997
_diffrn_reflns_Laue_measured_fraction_max 0.997
_diffrn_reflns_limit_h_max 26
_diffrn_reflns_limit_h_min -26
_diffrn_reflns_limit_k_max 9
_diffrn_reflns_limit_k_min -9
_diffrn_reflns_limit_l_max 24
_diffrn_reflns_limit_l_min -24
_diffrn_reflns_number 65803
_diffrn_reflns_point_group_measured_fraction_full 0.997
_diffrn_reflns_point_group_measured_fraction_max 0.997
_diffrn_reflns_theta_full 25.930
_diffrn_reflns_theta_max 30.468
_diffrn_reflns_theta_min 2.311
_diffrn_source 'Advanced Light Source beamline 12.2.1'
_exptl_absorpt_coefficient_mu 0.111
_exptl_absorpt_correction_T_max 0.997
_exptl_absorpt_correction_T_min 0.930
_exptl_absorpt_correction_type multi-scan
_exptl_absorpt_process_details 'SADABS 2016/2 Bruker AXS Madison WI USA'
_exptl_crystal_colour colourless
_exptl_crystal_density_diffrn 1.389
_exptl_crystal_description plate
_exptl_crystal_F_000 924
_exptl_crystal_recrystallization_method 'Re-crystallisation from solvent: Hexanes/ethyl acetate'
_exptl_crystal_size_max 0.300
_exptl_crystal_size_mid 0.300
_exptl_crystal_size_min 0.030
_refine_diff_density_max 0.666
_refine_diff_density_min -0.313
_refine_diff_density_rms 0.082
_refine_ls_extinction_coef 0.050(4)
_refine_ls_extinction_expression Fc^*^=kFc[1+0.001xFc^2^\l^3^/sin(2\q)]^-1/4^
_refine_ls_extinction_method 'SHELXL-2018/3 (Sheldrick 2018)'
_refine_ls_goodness_of_fit_ref 1.034
_refine_ls_hydrogen_treatment mixed
_refine_ls_matrix_type full
_refine_ls_number_parameters 338
_refine_ls_number_reflns 6030
_refine_ls_number_restraints 75
_refine_ls_restrained_S_all 1.092
_refine_ls_R_factor_all 0.0585
_refine_ls_R_factor_gt 0.0542
_refine_ls_shift/su_max 0.001
_refine_ls_shift/su_mean 0.000
_refine_ls_structure_factor_coef Fsqd
_refine_ls_weighting_details 'w=1/[\s^2^(Fo^2^)+(0.0797P)^2^+0.7061P] where P=(Fo^2^+2Fc^2^)/3'
_refine_ls_weighting_scheme calc
_refine_ls_wR_factor_gt 0.1407
_refine_ls_wR_factor_ref 0.1462
_reflns_Friedel_coverage 0.000
_reflns_number_gt 5405
_reflns_number_total 6030
_reflns_threshold_expression 'I > 2\s(I)'
_cod_data_source_file d0sc05899h2.cif
_cod_data_source_block ANH-BRM-3II-200K
_cod_depositor_comments
;Adding full bibliography for 1559768--1559785.cif.

 Adding full bibliography for 1559768--1559785.cif.
;
_cod_original_sg_symbol_H-M 'P 2/c'
_cod_database_code 1559772
_shelx_shelxl_version_number 2018/3
_shelx_space_group_comment
;
The symmetry employed for this shelxl refinement is uniquely defined
by the following loop, which should always be used as a source of
symmetry information in preference to the above space-group names.
They are only intended as comments.
;
_shelx_estimated_absorpt_t_min 0.967
_shelx_estimated_absorpt_t_max 0.997

loop_
_space_group_symop_operation_xyz
'x, y, z'
'-x, y, -z+1/2'
'-x, -y, -z'
'x, -y, z-1/2'

loop_
_atom_site_label
_atom_site_type_symbol
_atom_site_fract_x
_atom_site_fract_y
_atom_site_fract_z
_atom_site_U_iso_or_equiv
_atom_site_adp_type
_atom_site_occupancy
_atom_site_site_symmetry_order
_atom_site_calc_flag
_atom_site_refinement_flags_posn
_atom_site_refinement_flags_adp
_atom_site_refinement_flags_occupancy
_atom_site_disorder_assembly
_atom_site_disorder_group
F1 F 0.07617(4) 1.15667(13) 0.77557(5) 0.0424(2) Uani 1 1 d . . . . .
F2 F 0.09726(6) 1.44971(13) 0.88119(6) 0.0516(2) Uani 1 1 d . . . . .
F3 F 0.44254(5) 0.79879(13) 0.60454(7) 0.0568(3) Uani 1 1 d . . . . .
F4 F 0.57345(6) 0.83906(16) 0.58807(9) 0.0737(4) Uani 1 1 d . . . . .
N9 N 0.17172(6) 0.35839(15) 0.64284(7) 0.0335(2) Uani 1 1 d . . . . .
H9 H 0.1331(9) 0.285(3) 0.6132(10) 0.040 Uiso 1 1 d . U . . .
C1 C 0.10848(6) 0.58079(18) 0.71409(7) 0.0322(2) Uani 1 1 d . . . . .
H1 H 0.063255 0.509461 0.699023 0.039 Uiso 1 1 calc R U . . .
C2 C 0.11867(6) 0.74704(18) 0.76232(7) 0.0307(2) Uani 1 1 d . . . . .
H2 H 0.079624 0.789249 0.780638 0.037 Uiso 1 1 calc R U . . .
C3 C 0.18504(6) 0.85612(16) 0.78526(7) 0.0272(2) Uani 1 1 d . . . . .
C4 C 0.24233(6) 0.79636(17) 0.75798(7) 0.0286(2) Uani 1 1 d . . . . .
H4 H 0.287056 0.869770 0.772123 0.034 Uiso 1 1 calc R U . . .
C5 C 0.35239(6) 0.55788(18) 0.67247(7) 0.0312(2) Uani 1 1 d . . . . .
H5 H 0.379579 0.670017 0.698859 0.037 Uiso 1 1 calc R U . . .
C6 C 0.38341(6) 0.42602(18) 0.63194(7) 0.0320(2) Uani 1 1 d . . . . .
C7 C 0.34220(7) 0.25923(19) 0.59370(8) 0.0367(3) Uani 1 1 d . . . . .
H7 H 0.363867 0.168773 0.566612 0.044 Uiso 1 1 calc R U . . .
C8 C 0.27140(7) 0.22351(18) 0.59446(8) 0.0362(3) Uani 1 1 d . . . . .
H8 H 0.244501 0.110491 0.568580 0.043 Uiso 1 1 calc R U . . .
C10 C 0.16660(6) 0.52106(17) 0.68826(7) 0.0296(2) Uani 1 1 d . . . . .
C11 C 0.23356(6) 0.62813(17) 0.70979(7) 0.0281(2) Uani 1 1 d . . . . .
C12 C 0.28117(6) 0.52450(17) 0.67414(7) 0.0290(2) Uani 1 1 d . . . . .
C13 C 0.24079(7) 0.35822(17) 0.63430(7) 0.0308(2) Uani 1 1 d . . . . .
C14 C 0.19624(6) 1.02630(16) 0.84134(6) 0.0268(2) Uani 1 1 d . . . . .
C15 C 0.14208(6) 1.16689(18) 0.83543(7) 0.0297(2) Uani 1 1 d . . . . .
C16 C 0.15342(7) 1.32180(18) 0.88956(8) 0.0357(3) Uani 1 1 d . . . . .
C17 C 0.21927(9) 1.3446(2) 0.95139(9) 0.0427(3) Uani 1 1 d . . . . .
H17 H 0.226817 1.451847 0.988248 0.051 Uiso 1 1 calc R U . . .
C18 C 0.27431(8) 1.2075(2) 0.95863(8) 0.0425(3) Uani 1 1 d . . . . .
H18 H 0.320478 1.220447 1.000916 0.051 Uiso 1 1 calc R U . . .
C19 C 0.26291(7) 1.05133(19) 0.90491(7) 0.0341(2) Uani 1 1 d . . . . .
H19 H 0.301555 0.958352 0.911413 0.041 Uiso 1 1 calc R U . . .
C20 C 0.45879(7) 0.45388(19) 0.62763(8) 0.0342(3) Uani 1 1 d . . . . .
C21 C 0.48474(7) 0.6352(2) 0.61306(9) 0.0387(3) Uani 1 1 d . . . . .
C22 C 0.55328(8) 0.6570(2) 0.60408(10) 0.0457(3) Uani 1 1 d . . . . .
C23 C 0.59976(8) 0.5008(3) 0.61075(11) 0.0518(4) Uani 1 1 d . . . . .
H23 H 0.646896 0.517228 0.604686 0.062 Uiso 1 1 calc R U . . .
C24 C 0.57597(9) 0.3185(3) 0.62660(12) 0.0561(4) Uani 1 1 d . . . . .
H24 H 0.607404 0.207256 0.632058 0.067 Uiso 1 1 calc R U . . .
C25 C 0.50692(8) 0.2946(2) 0.63473(11) 0.0473(3) Uani 1 1 d . . . . .
H25 H 0.491922 0.166879 0.645389 0.057 Uiso 1 1 calc R U . . .
N31 N 0.0500(10) 0.115(3) 0.5393(10) 0.0430(15) Uani 0.5 1 d . U P . .
C31 C 0.0771(3) -0.0868(6) 0.5632(3) 0.0883(15) Uani 0.5 1 d . U P A -1
H31A H 0.091783 -0.102528 0.622842 0.106 Uiso 0.5 1 calc R U P A -1
H31B H 0.120528 -0.115457 0.546298 0.106 Uiso 0.5 1 calc R U P A -1
C32 C 0.0119(2) -0.2286(5) 0.5196(2) 0.0694(11) Uani 0.5 1 d . U P A -1
H32A H 0.029829 -0.331368 0.490412 0.083 Uiso 0.5 1 calc R U P A -1
H32B H -0.004923 -0.295150 0.560854 0.083 Uiso 0.5 1 calc R U P A -1
C33 C 0.0469(3) 0.1220(7) 0.4545(2) 0.0732(12) Uani 0.5 1 d . U P A -1
H33A H 0.095732 0.088194 0.450250 0.088 Uiso 0.5 1 calc R U P A -1
H33B H 0.033120 0.256046 0.432078 0.088 Uiso 0.5 1 calc R U P A -1
C34 C -0.0117(2) -0.0286(6) 0.40708(18) 0.0575(9) Uani 0.5 1 d . U P A -1
H34A H -0.047646 0.037869 0.359886 0.069 Uiso 0.5 1 calc R U P A -1
H34B H 0.012798 -0.134276 0.386215 0.069 Uiso 0.5 1 calc R U P A -1
C35 C -0.0101(2) 0.1615(10) 0.5527(4) 0.1020(18) Uani 0.5 1 d . U P A -1
H35A H -0.021691 0.302290 0.539502 0.122 Uiso 0.5 1 calc R U P A -1
H35B H -0.003566 0.141713 0.610871 0.122 Uiso 0.5 1 calc R U P A -1
C36 C -0.0752(2) 0.0301(10) 0.4995(4) 0.0999(18) Uani 0.5 1 d . U P A -1
H36A H -0.101257 -0.027201 0.534677 0.120 Uiso 0.5 1 calc R U P A -1
H36B H -0.110900 0.114803 0.458819 0.120 Uiso 0.5 1 calc R U P A -1
N32 N -0.0534(9) -0.121(2) 0.4596(9) 0.0377(12) Uani 0.5 1 d . U P . .

loop_
_atom_site_aniso_label
_atom_site_aniso_U_11
_atom_site_aniso_U_22
_atom_site_aniso_U_33
_atom_site_aniso_U_23
_atom_site_aniso_U_13
_atom_site_aniso_U_12
F1 0.0294(4) 0.0446(4) 0.0481(5) -0.0019(3) 0.0058(3) 0.0067(3)
F2 0.0631(6) 0.0380(4) 0.0675(6) -0.0005(4) 0.0403(5) 0.0131(4)
F3 0.0345(4) 0.0321(4) 0.1025(8) 0.0005(5) 0.0210(5) 0.0004(3)
F4 0.0466(5) 0.0485(6) 0.1314(11) -0.0054(6) 0.0368(6) -0.0157(4)
N9 0.0331(5) 0.0288(5) 0.0380(5) -0.0089(4) 0.0109(4) -0.0079(4)
C1 0.0283(5) 0.0317(5) 0.0360(6) -0.0027(4) 0.0098(4) -0.0071(4)
C2 0.0280(5) 0.0314(5) 0.0336(5) -0.0009(4) 0.0116(4) -0.0027(4)
C3 0.0268(5) 0.0267(5) 0.0272(5) -0.0015(4) 0.0078(4) -0.0008(4)
C4 0.0253(5) 0.0283(5) 0.0309(5) -0.0047(4) 0.0076(4) -0.0031(4)
C5 0.0299(5) 0.0283(5) 0.0336(5) -0.0071(4) 0.0083(4) -0.0023(4)
C6 0.0312(5) 0.0292(5) 0.0348(5) -0.0048(4) 0.0100(4) 0.0001(4)
C7 0.0407(6) 0.0291(6) 0.0412(6) -0.0096(5) 0.0149(5) -0.0012(5)
C8 0.0404(6) 0.0270(5) 0.0409(6) -0.0098(5) 0.0130(5) -0.0054(5)
C10 0.0309(5) 0.0260(5) 0.0299(5) -0.0029(4) 0.0075(4) -0.0046(4)
C11 0.0268(5) 0.0270(5) 0.0291(5) -0.0029(4) 0.0074(4) -0.0022(4)
C12 0.0300(5) 0.0262(5) 0.0293(5) -0.0048(4) 0.0076(4) -0.0019(4)
C13 0.0331(5) 0.0261(5) 0.0316(5) -0.0035(4) 0.0088(4) -0.0036(4)
C14 0.0276(5) 0.0275(5) 0.0266(5) -0.0009(4) 0.0106(4) -0.0021(4)
C15 0.0287(5) 0.0311(5) 0.0313(5) 0.0007(4) 0.0126(4) -0.0008(4)
C16 0.0459(7) 0.0285(5) 0.0421(6) 0.0002(5) 0.0272(5) 0.0021(5)
C17 0.0586(8) 0.0358(6) 0.0391(6) -0.0117(5) 0.0234(6) -0.0110(6)
C18 0.0433(7) 0.0465(7) 0.0341(6) -0.0096(5) 0.0082(5) -0.0109(6)
C19 0.0308(5) 0.0370(6) 0.0319(5) -0.0034(5) 0.0070(4) -0.0012(4)
C20 0.0312(5) 0.0335(6) 0.0374(6) -0.0089(5) 0.0108(4) 0.0007(4)
C21 0.0286(5) 0.0350(6) 0.0494(7) -0.0096(5) 0.0087(5) -0.0011(4)
C22 0.0339(6) 0.0426(7) 0.0603(9) -0.0136(6) 0.0151(6) -0.0101(5)
C23 0.0343(6) 0.0553(9) 0.0691(10) -0.0224(8) 0.0216(7) -0.0040(6)
C24 0.0437(8) 0.0486(9) 0.0812(12) -0.0141(8) 0.0276(8) 0.0090(6)
C25 0.0444(7) 0.0357(7) 0.0660(9) -0.0069(6) 0.0237(7) 0.0060(6)
N31 0.044(2) 0.040(3) 0.043(3) -0.020(2) 0.011(2) -0.019(2)
C31 0.089(3) 0.0452(17) 0.083(3) 0.0159(18) -0.036(2) -0.0260(17)
C32 0.080(2) 0.0416(15) 0.0588(19) 0.0161(14) -0.0150(17) -0.0316(15)
C33 0.098(3) 0.074(2) 0.0447(16) -0.0048(15) 0.0195(17) -0.051(2)
C34 0.079(2) 0.0569(19) 0.0285(12) -0.0032(12) 0.0070(13) -0.0318(17)
C35 0.057(2) 0.116(3) 0.145(4) -0.103(3) 0.052(2) -0.037(2)
C36 0.0411(16) 0.115(3) 0.149(4) -0.102(3) 0.039(2) -0.0241(19)
N32 0.048(3) 0.034(3) 0.032(2) -0.010(2) 0.014(2) -0.009(2)

loop_
_atom_type_symbol
_atom_type_description
_atom_type_scat_dispersion_real
_atom_type_scat_dispersion_imag
_atom_type_scat_source
C C 0.0034 0.0017 'International Tables Vol C Tables 4.2.6.8 and 6.1.1.4'
H H 0.0000 0.0000 'International Tables Vol C Tables 4.2.6.8 and 6.1.1.4'
N N 0.0065 0.0035 'International Tables Vol C Tables 4.2.6.8 and 6.1.1.4'
F F 0.0185 0.0109 'International Tables Vol C Tables 4.2.6.8 and 6.1.1.4'

loop_
_geom_angle_atom_site_label_1
_geom_angle_atom_site_label_2
_geom_angle_atom_site_label_3
_geom_angle
_geom_angle_site_symmetry_1
_geom_angle_site_symmetry_3
_geom_angle_publ_flag
C13 N9 C10 108.42(10) . . ?
C13 N9 H9 125.0(11) . . ?
C10 N9 H9 124.7(11) . . ?
C2 C1 C10 117.90(10) . . ?
C2 C1 H1 121.0 . . ?
C10 C1 H1 121.0 . . ?
C1 C2 C3 122.22(10) . . ?
C1 C2 H2 118.9 . . ?
C3 C2 H2 118.9 . . ?
C4 C3 C2 119.26(10) . . ?
C4 C3 C14 119.62(10) . . ?
C2 C3 C14 121.03(10) . . ?
C3 C4 C11 119.55(10) . . ?
C3 C4 H4 120.2 . . ?
C11 C4 H4 120.2 . . ?
C6 C5 C12 119.56(11) . . ?
C6 C5 H5 120.2 . . ?
C12 C5 H5 120.2 . . ?
C5 C6 C7 119.27(11) . . ?
C5 C6 C20 122.14(11) . . ?
C7 C6 C20 118.59(11) . . ?
C8 C7 C6 122.12(11) . . ?
C8 C7 H7 118.9 . . ?
C6 C7 H7 118.9 . . ?
C7 C8 C13 117.89(11) . . ?
C7 C8 H8 121.1 . . ?
C13 C8 H8 121.1 . . ?
N9 C10 C1 129.41(11) . . ?
N9 C10 C11 109.41(10) . . ?
C1 C10 C11 121.16(10) . . ?
C4 C11 C10 119.89(10) . . ?
C4 C11 C12 133.68(10) . . ?
C10 C11 C12 106.42(10) . . ?
C5 C12 C13 119.97(10) . . ?
C5 C12 C11 133.81(10) . . ?
C13 C12 C11 106.21(10) . . ?
N9 C13 C8 129.30(11) . . ?
N9 C13 C12 109.52(10) . . ?
C8 C13 C12 121.18(11) . . ?
C15 C14 C19 116.10(10) . . ?
C15 C14 C3 123.00(10) . . ?
C19 C14 C3 120.89(10) . . ?
F1 C15 C16 117.66(11) . . ?
F1 C15 C14 120.51(10) . . ?
C16 C15 C14 121.83(11) . . ?
F2 C16 C17 120.32(12) . . ?
F2 C16 C15 118.35(12) . . ?
C17 C16 C15 121.32(12) . . ?
C16 C17 C18 118.18(12) . . ?
C16 C17 H17 120.9 . . ?
C18 C17 H17 120.9 . . ?
C17 C18 C19 120.64(13) . . ?
C17 C18 H18 119.7 . . ?
C19 C18 H18 119.7 . . ?
C18 C19 C14 121.94(12) . . ?
C18 C19 H19 119.0 . . ?
C14 C19 H19 119.0 . . ?
C21 C20 C25 115.89(12) . . ?
C21 C20 C6 122.61(11) . . ?
C25 C20 C6 121.45(12) . . ?
F3 C21 C20 120.81(11) . . ?
F3 C21 C22 117.13(13) . . ?
C20 C21 C22 122.03(13) . . ?
F4 C22 C23 120.27(13) . . ?
F4 C22 C21 118.01(13) . . ?
C23 C22 C21 121.71(14) . . ?
C22 C23 C24 117.65(14) . . ?
C22 C23 H23 121.2 . . ?
C24 C23 H23 121.2 . . ?
C23 C24 C25 121.09(14) . . ?
C23 C24 H24 119.5 . . ?
C25 C24 H24 119.5 . . ?
C24 C25 C20 121.62(15) . . ?
C24 C25 H25 119.2 . . ?
C20 C25 H25 119.2 . . ?
N32 N31 C35 125(10) 3_556 . ?
N32 N31 C33 90(10) 3_556 . ?
C35 N31 C33 116.0(13) . . ?
N32 N31 C31 105(10) 3_556 . ?
C35 N31 C31 115.3(13) . . ?
C33 N31 C31 102.1(12) . . ?
N31 C31 C32 106.5(7) . . ?
N31 C31 H31A 110.4 . . ?
C32 C31 H31A 110.4 . . ?
N31 C31 H31B 110.4 . . ?
C32 C31 H31B 110.4 . . ?
H31A C31 H31B 108.6 . . ?
N32 C32 C31 112.5(7) . . ?
N32 C32 H32A 109.1 . . ?
C31 C32 H32A 109.1 . . ?
N32 C32 H32B 109.1 . . ?
C31 C32 H32B 109.1 . . ?
H32A C32 H32B 107.8 . . ?
N31 C33 C34 107.5(7) . . ?
N31 C33 H33A 110.2 . . ?
C34 C33 H33A 110.2 . . ?
N31 C33 H33B 110.2 . . ?
C34 C33 H33B 110.2 . . ?
H33A C33 H33B 108.5 . . ?
N32 C34 C33 112.4(6) . . ?
N32 C34 H34A 109.1 . . ?
C33 C34 H34A 109.1 . . ?
N32 C34 H34B 109.1 . . ?
C33 C34 H34B 109.1 . . ?
H34A C34 H34B 107.9 . . ?
N31 C35 C36 109.7(8) . . ?
N31 C35 H35A 109.7 . . ?
C36 C35 H35A 109.7 . . ?
N31 C35 H35B 109.7 . . ?
C36 C35 H35B 109.7 . . ?
H35A C35 H35B 108.2 . . ?
N32 C36 C35 114.1(7) . . ?
N32 C36 H36A 108.7 . . ?
C35 C36 H36A 108.7 . . ?
N32 C36 H36B 108.7 . . ?
C35 C36 H36B 108.7 . . ?
H36A C36 H36B 107.6 . . ?
N31 N32 C36 80(10) 3_556 . ?
N31 N32 C32 69(10) 3_556 . ?
C36 N32 C32 108.9(10) . . ?
N31 N32 C34 49(10) 3_556 . ?
C36 N32 C34 107.6(11) . . ?
C32 N32 C34 97.8(10) . . ?

loop_
_geom_bond_atom_site_label_1
_geom_bond_atom_site_label_2
_geom_bond_distance
_geom_bond_site_symmetry_2
_geom_bond_publ_flag
F1 C15 1.3479(14) . ?
F2 C16 1.3515(15) . ?
F3 C21 1.3513(15) . ?
F4 C22 1.3498(18) . ?
N9 C13 1.3799(15) . ?
N9 C10 1.3808(15) . ?
N9 H9 0.899(18) . ?
C1 C2 1.3817(17) . ?
C1 C10 1.3932(16) . ?
C1 H1 0.9500 . ?
C2 C3 1.4093(15) . ?
C2 H2 0.9500 . ?
C3 C4 1.3939(15) . ?
C3 C14 1.4823(15) . ?
C4 C11 1.3941(15) . ?
C4 H4 0.9500 . ?
C5 C6 1.3902(16) . ?
C5 C12 1.3927(16) . ?
C5 H5 0.9500 . ?
C6 C7 1.4136(17) . ?
C6 C20 1.4830(16) . ?
C7 C8 1.3823(18) . ?
C7 H7 0.9500 . ?
C8 C13 1.3901(17) . ?
C8 H8 0.9500 . ?
C10 C11 1.4121(15) . ?
C11 C12 1.4457(15) . ?
C12 C13 1.4129(15) . ?
C14 C15 1.3872(16) . ?
C14 C19 1.3974(16) . ?
C15 C16 1.3813(17) . ?
C16 C17 1.371(2) . ?
C17 C18 1.380(2) . ?
C17 H17 0.9500 . ?
C18 C19 1.3830(18) . ?
C18 H18 0.9500 . ?
C19 H19 0.9500 . ?
C20 C21 1.3808(19) . ?
C20 C25 1.3985(18) . ?
C21 C22 1.3812(18) . ?
C22 C23 1.363(2) . ?
C23 C24 1.377(3) . ?
C23 H23 0.9500 . ?
C24 C25 1.386(2) . ?
C24 H24 0.9500 . ?
C25 H25 0.9500 . ?
N31 N32 0.07(3) 3_556 ?
N31 C35 1.29(2) . ?
N31 C33 1.463(18) . ?
N31 C31 1.474(19) . ?
C31 C32 1.560(5) . ?
C31 H31A 0.9900 . ?
C31 H31B 0.9900 . ?
C32 N32 1.525(17) . ?
C32 H32A 0.9900 . ?
C32 H32B 0.9900 . ?
C33 C34 1.539(5) . ?
C33 H33A 0.9900 . ?
C33 H33B 0.9900 . ?
C34 N32 1.536(16) . ?
C34 H34A 0.9900 . ?
C34 H34B 0.9900 . ?
C35 C36 1.564(5) . ?
C35 H35A 0.9900 . ?
C35 H35B 0.9900 . ?
C36 N32 1.381(17) . ?
C36 H36A 0.9900 . ?
C36 H36B 0.9900 . ?

loop_
_geom_hbond_atom_site_label_D
_geom_hbond_atom_site_label_H
_geom_hbond_atom_site_label_A
_geom_hbond_distance_DH
_geom_hbond_distance_HA
_geom_hbond_distance_DA
_geom_hbond_angle_DHA
_geom_hbond_site_symmetry_A
_geom_hbond_publ_flag
N9 H9 N31 0.899(18) 2.04(2) 2.939(16) 175.2(16) . yes
C34 H34A F1 0.99 2.60 3.138(3) 113.9 3_566 yes
C34 H34B F1 0.99 2.61 3.381(4) 135.2 4_565 yes
C35 H35A F2 0.99 2.52 3.036(4) 112.3 2_546 yes

loop_
_geom_torsion_atom_site_label_1
_geom_torsion_atom_site_label_2
_geom_torsion_atom_site_label_3
_geom_torsion_atom_site_label_4
_geom_torsion
_geom_torsion_site_symmetry_1
_geom_torsion_site_symmetry_2
_geom_torsion_site_symmetry_3
_geom_torsion_site_symmetry_4
_geom_torsion_publ_flag
C10 C1 C2 C3 0.30(18) . . . . ?
C1 C2 C3 C4 0.64(18) . . . . ?
C1 C2 C3 C14 -176.03(11) . . . . ?
C2 C3 C4 C11 -1.15(17) . . . . ?
C14 C3 C4 C11 175.58(10) . . . . ?
C12 C5 C6 C7 -0.55(19) . . . . ?
C12 C5 C6 C20 179.68(11) . . . . ?
C5 C6 C7 C8 0.7(2) . . . . ?
C20 C6 C7 C8 -179.52(12) . . . . ?
C6 C7 C8 C13 0.2(2) . . . . ?
C13 N9 C10 C1 -178.41(12) . . . . ?
C13 N9 C10 C11 -0.16(14) . . . . ?
C2 C1 C10 N9 177.32(12) . . . . ?
C2 C1 C10 C11 -0.75(18) . . . . ?
C3 C4 C11 C10 0.72(17) . . . . ?
C3 C4 C11 C12 -177.91(12) . . . . ?
N9 C10 C11 C4 -178.17(11) . . . . ?
C1 C10 C11 C4 0.25(18) . . . . ?
N9 C10 C11 C12 0.79(13) . . . . ?
C1 C10 C11 C12 179.21(11) . . . . ?
C6 C5 C12 C13 -0.45(18) . . . . ?
C6 C5 C12 C11 179.79(12) . . . . ?
C4 C11 C12 C5 -2.5(2) . . . . ?
C10 C11 C12 C5 178.69(13) . . . . ?
C4 C11 C12 C13 177.66(13) . . . . ?
C10 C11 C12 C13 -1.10(13) . . . . ?
C10 N9 C13 C8 179.28(13) . . . . ?
C10 N9 C13 C12 -0.56(14) . . . . ?
C7 C8 C13 N9 178.98(13) . . . . ?
C7 C8 C13 C12 -1.19(19) . . . . ?
C5 C12 C13 N9 -178.79(11) . . . . ?
C11 C12 C13 N9 1.04(13) . . . . ?
C5 C12 C13 C8 1.35(18) . . . . ?
C11 C12 C13 C8 -178.82(11) . . . . ?
C4 C3 C14 C15 140.09(11) . . . . ?
C2 C3 C14 C15 -43.24(16) . . . . ?
C4 C3 C14 C19 -41.01(16) . . . . ?
C2 C3 C14 C19 135.65(12) . . . . ?
C19 C14 C15 F1 179.26(10) . . . . ?
C3 C14 C15 F1 -1.80(17) . . . . ?
C19 C14 C15 C16 -0.35(17) . . . . ?
C3 C14 C15 C16 178.60(11) . . . . ?
F1 C15 C16 F2 2.22(16) . . . . ?
C14 C15 C16 F2 -178.17(10) . . . . ?
F1 C15 C16 C17 -178.99(11) . . . . ?
C14 C15 C16 C17 0.62(19) . . . . ?
F2 C16 C17 C18 178.42(12) . . . . ?
C15 C16 C17 C18 -0.3(2) . . . . ?
C16 C17 C18 C19 -0.2(2) . . . . ?
C17 C18 C19 C14 0.5(2) . . . . ?
C15 C14 C19 C18 -0.18(18) . . . . ?
C3 C14 C19 C18 -179.15(12) . . . . ?
C5 C6 C20 C21 -42.67(19) . . . . ?
C7 C6 C20 C21 137.57(14) . . . . ?
C5 C6 C20 C25 140.13(14) . . . . ?
C7 C6 C20 C25 -39.64(19) . . . . ?
C25 C20 C21 F3 179.49(13) . . . . ?
C6 C20 C21 F3 2.1(2) . . . . ?
C25 C20 C21 C22 1.5(2) . . . . ?
C6 C20 C21 C22 -175.81(13) . . . . ?
F3 C21 C22 F4 0.4(2) . . . . ?
C20 C21 C22 F4 178.46(14) . . . . ?
F3 C21 C22 C23 -179.38(15) . . . . ?
C20 C21 C22 C23 -1.3(2) . . . . ?
F4 C22 C23 C24 -179.57(17) . . . . ?
C21 C22 C23 C24 0.2(3) . . . . ?
C22 C23 C24 C25 0.6(3) . . . . ?
C23 C24 C25 C20 -0.3(3) . . . . ?
C21 C20 C25 C24 -0.7(2) . . . . ?
C6 C20 C25 C24 176.66(15) . . . . ?
N32 N31 C31 C32 -165(26) 3_556 . . . ?
C35 N31 C31 C32 54.7(14) . . . . ?
C33 N31 C31 C32 -71.9(10) . . . . ?
N31 C31 C32 N32 7.3(7) . . . . ?
N32 N31 C33 C34 169(29) 3_556 . . . ?
C35 N31 C33 C34 -61.6(14) . . . . ?
C31 N31 C33 C34 64.6(11) . . . . ?
N31 C33 C34 N32 5.8(6) . . . . ?
N32 N31 C35 C36 164(30) 3_556 . . . ?
C33 N31 C35 C36 54.8(15) . . . . ?
C31 N31 C35 C36 -64.5(14) . . . . ?
N31 C35 C36 N32 8.5(10) . . . . ?
C35 C36 N32 N31 -16(25) . . . 3_556 ?
C35 C36 N32 C32 47.8(13) . . . . ?
C35 C36 N32 C34 -57.2(12) . . . . ?
C31 C32 N32 N31 16(29) . . . 3_556 ?
C31 C32 N32 C36 -55.0(12) . . . . ?
C31 C32 N32 C34 56.7(10) . . . . ?
C33 C34 N32 N31 -11(38) . . . 3_556 ?
C33 C34 N32 C36 48.0(12) . . . . ?
C33 C34 N32 C32 -64.8(9) . . . . ?
